data_7032824
loop_
_publ_author_name
'Matson, Ellen M.'
'Gordon, Zachary'
'Lin, Benjamin'
'Nilges, Mark J.'
'Fout, Alison R.'

_publ_section_title
;
 Meridional vs. facial coordination geometries of a dipodal ligand
 framework featuring a secondary coordination sphere.
;
_journal_issue 45
_journal_name_full 'Dalton transactions (Cambridge, England : 2003)'
_journal_page_first 16992
_journal_page_last 16995
_journal_paper_doi 10.1039/c4dt02327g
_journal_volume 43
_journal_year 2014
_chemical_formula_moiety 'C25 H37 Cl2 Fe N5, C6 H6'
_chemical_formula_sum 'C31 H43 Cl2 Fe N5'
_chemical_formula_weight 612.45
_chemical_name_systematic
;
 ?
;
_space_group_crystal_system monoclinic
_space_group_IT_number 14
_space_group_name_Hall '-P 2ybc'
_space_group_name_H-M_alt 'P 1 21/c 1'
_symmetry_space_group_name_Hall '-P 2ybc'
_symmetry_space_group_name_H-M 'P 1 21/c 1'
_atom_sites_solution_hydrogens mixed
_audit_creation_date 2014-05-22
_audit_creation_method
;
Olex2 1.2
(compiled 2014.03.20 svn.r2918 for OlexSys, GUI svn.r4816)
;
_cell_angle_alpha 90
_cell_angle_beta 93.857(2)
_cell_angle_gamma 90
_cell_formula_units_Z 4
_cell_length_a 14.5749(7)
_cell_length_b 16.7758(9)
_cell_length_c 12.7588(8)
_cell_measurement_temperature 100(2)
_cell_volume 3112.5(3)
_computing_molecular_graphics 'Olex2 (Dolomanov et al., 2009)'
_computing_publication_material 'Olex2 (Dolomanov et al., 2009)'
_computing_structure_refinement 'ShelXL (Sheldrick, 2008)'
_diffrn_ambient_temperature 100.0
_diffrn_measured_fraction_theta_full 0.998
_diffrn_measured_fraction_theta_max 0.998
_diffrn_radiation_type MoK\a
_diffrn_radiation_wavelength 0.71073
_diffrn_reflns_av_R_equivalents 0.0470
_diffrn_reflns_av_unetI/netI 0.0259
_diffrn_reflns_Laue_measured_fraction_full 0.998
_diffrn_reflns_Laue_measured_fraction_max 0.998
_diffrn_reflns_limit_h_max 18
_diffrn_reflns_limit_h_min -18
_diffrn_reflns_limit_k_max 21
_diffrn_reflns_limit_k_min -21
_diffrn_reflns_limit_l_max 16
_diffrn_reflns_limit_l_min -16
_diffrn_reflns_number 47034
_diffrn_reflns_point_group_measured_fraction_full 0.998
_diffrn_reflns_point_group_measured_fraction_max 0.998
_diffrn_reflns_theta_full 25.242
_diffrn_reflns_theta_max 27.124
_diffrn_reflns_theta_min 2.386
_exptl_absorpt_coefficient_mu 0.685
_exptl_absorpt_correction_T_max 0.8322
_exptl_absorpt_correction_T_min 0.6405
_exptl_absorpt_correction_type integration
_exptl_absorpt_process_details 'SHELXTL/XPREP V2013/3 (Bruker, 2013)'
_exptl_crystal_density_diffrn 1.307
_exptl_crystal_F_000 1296
_exptl_crystal_size_max 0.713
_exptl_crystal_size_mid 0.313
_exptl_crystal_size_min 0.278
_refine_diff_density_max 0.706
_refine_diff_density_min -0.432
_refine_diff_density_rms 0.077
_refine_ls_extinction_method none
_refine_ls_goodness_of_fit_ref 1.201
_refine_ls_hydrogen_treatment mixed
_refine_ls_matrix_type full
_refine_ls_number_parameters 413
_refine_ls_number_reflns 6881
_refine_ls_number_restraints 156
_refine_ls_restrained_S_all 1.196
_refine_ls_R_factor_all 0.0569
_refine_ls_R_factor_gt 0.0468
_refine_ls_shift/su_max 0.001
_refine_ls_shift/su_mean 0.000
_refine_ls_structure_factor_coef Fsqd
_refine_ls_weighting_details 'w=1/[\s^2^(Fo^2^)+(0.0244P)^2^+7.6214P] where P=(Fo^2^+2Fc^2^)/3'
_refine_ls_weighting_scheme calc
_refine_ls_wR_factor_gt 0.1176
_refine_ls_wR_factor_ref 0.1216
_reflns_Friedel_coverage 0.000
_reflns_number_gt 5903
_reflns_number_total 6881
_reflns_threshold_expression 'I > 2\s(I)'
_cod_data_source_file c4dt02327g2.cif
_cod_data_source_block cd11e
_cod_depositor_comments 'Adding full bibliography for 7032823--7032828.cif.'
_cod_database_code 7032824
_shelxl_version_number 2014-3
_shelx_space_group_comment
;
The symmetry employed for this shelxl refinement is uniquely defined
by the following loop, which should always be used as a source of
symmetry information in preference to the above space-group names.
They are only intended as comments.
;
_shelx_estimated_absorpt_t_max 0.832
_shelx_estimated_absorpt_t_min 0.641
_olex2_refinement_description
;
1. Fixed Uiso
 At 1.2 times of:
  All C(H) groups, All C(H,H) groups
 At 1.5 times of:
  All C(H,H,H) groups, All N(H) groups
2. Uiso/Uaniso restraints and constraints
C40 \\sim C41 \\sim C42 \\sim C43 \\sim C44 \\sim C45 \\sim C40B \\sim C41B
\\sim C42B \\sim C43B \\sim C44B \\sim C45B: within 1.7A with sigma of 0.01 and
sigma for terminal atoms of 0.02
3. Same fragment restrains
{C40, C41, C42, C43, C44, C45}
as
{C40B, C41B, C42B, C43B, C44B, C45B}
4. Others
 Sof(C40B)=Sof(H40B)=Sof(C41B)=Sof(H41B)=Sof(C42B)=Sof(H42B)=Sof(C43B)=
 Sof(H43B)=Sof(C44B)=Sof(H44B)=Sof(C45B)=Sof(H45B)=1-FVAR(1)
 Sof(C40)=Sof(H40)=Sof(C41)=Sof(H41)=Sof(C42)=Sof(H42)=Sof(C43)=Sof(H43)=
 Sof(C44)=Sof(H44)=Sof(C45)=Sof(H45)=FVAR(1)
5.a Ternary CH refined with riding coordinates:
 C8(H8), C20(H20)
5.b Secondary CH2 refined with riding coordinates:
 C2(H2A,H2B), C9(H9A,H9B), C10(H10A,H10B), C11(H11A,H11B), C12(H12A,H12B),
 C13(H13A,H13B), C14(H14A,H14B), C21(H21A,H21B), C22(H22A,H22B), C23(H23A,H23B),
  C24(H24A,H24B), C25(H25A,H25B)
5.c Me refined with riding coordinates:
 C1(H1A,H1B,H1C)
5.d Aromatic/amide H refined with riding coordinates:
 C4(H4), C5(H5A), C7(H7), C16(H16), C17(H17), C19(H19), C40(H40), C41(H41),
 C42(H42), C43(H43), C44(H44), C45(H45), C40B(H40B), C41B(H41B), C42B(H42B),
 C43B(H43B), C44B(H44B), C45B(H45B)
;

loop_
_space_group_symop_operation_xyz
'x, y, z'
'-x, y+1/2, -z+1/2'
'-x, -y, -z'
'x, -y-1/2, z-1/2'

loop_
_atom_site_label
_atom_site_type_symbol
_atom_site_fract_x
_atom_site_fract_y
_atom_site_fract_z
_atom_site_U_iso_or_equiv
_atom_site_adp_type
_atom_site_occupancy
_atom_site_site_symmetry_order
_atom_site_calc_flag
_atom_site_refinement_flags_posn
_atom_site_refinement_flags_occupancy
_atom_site_disorder_assembly
_atom_site_disorder_group
Fe1 Fe 0.74336(3) 0.09410(2) 0.90534(3) 0.01565(11) Uani 1 1 d . . . .
N1 N 0.74011(17) 0.08257(15) 0.73093(18) 0.0201(5) Uani 1 1 d . . . .
C1 C 0.7404(2) -0.00511(19) 0.7140(2) 0.0277(7) Uani 1 1 d . . . .
H1A H 0.6850 -0.0284 0.7409 0.042 Uiso 1 1 calc R . . .
H1B H 0.7414 -0.0164 0.6387 0.042 Uiso 1 1 calc R . . .
H1C H 0.7951 -0.0283 0.7512 0.042 Uiso 1 1 calc R . . .
Cl2 Cl 0.74598(5) 0.20339(4) 1.02936(5) 0.02018(15) Uani 1 1 d . . . .
N2 N 0.59935(16) 0.10530(14) 0.85852(19) 0.0181(5) Uani 1 1 d . . . .
C2 C 0.6545(2) 0.1165(2) 0.6811(2) 0.0252(7) Uani 1 1 d . . . .
H2A H 0.6384 0.0891 0.6135 0.030 Uiso 1 1 calc R . . .
H2B H 0.6631 0.1739 0.6667 0.030 Uiso 1 1 calc R . . .
Cl3 Cl 0.74563(5) -0.02596(4) 0.99395(6) 0.02454(17) Uani 1 1 d . . . .
N3 N 0.55980(17) 0.11303(15) 1.08690(19) 0.0190(5) Uani 1 1 d . . . .
H3 H 0.612(3) 0.129(2) 1.077(3) 0.028 Uiso 1 1 d R . . .
C3 C 0.5788(2) 0.10558(16) 0.7536(2) 0.0192(6) Uani 1 1 d . . . .
N4 N 0.88589(16) 0.10736(14) 0.87340(18) 0.0187(5) Uani 1 1 d . . . .
C4 C 0.4834(2) 0.09806(17) 0.7281(2) 0.0213(6) Uani 1 1 d . . . .
H4 H 0.4530 0.0976 0.6598 0.026 Uiso 1 1 calc R . . .
N5 N 0.93427(17) 0.11353(15) 1.10583(19) 0.0208(5) Uani 1 1 d . . . .
H5 H 0.882(3) 0.131(2) 1.085(3) 0.031 Uiso 1 1 d R . . .
C5 C 0.4433(2) 0.09152(17) 0.8224(2) 0.0212(6) Uani 1 1 d . . . .
H5A H 0.3796 0.0849 0.8319 0.025 Uiso 1 1 calc R . . .
C6 C 0.51444(19) 0.09642(16) 0.9021(2) 0.0173(5) Uani 1 1 d . . . .
C7 C 0.50008(19) 0.09697(17) 1.0091(2) 0.0188(6) Uani 1 1 d . . . .
H7 H 0.4397 0.0841 1.0274 0.023 Uiso 1 1 calc R . . .
C8 C 0.53620(19) 0.11303(17) 1.1973(2) 0.0186(6) Uani 1 1 d . . . .
H8 H 0.4994 0.0641 1.2099 0.022 Uiso 1 1 calc R . . .
C9 C 0.4787(2) 0.18559(19) 1.2212(2) 0.0245(6) Uani 1 1 d . . . .
H9A H 0.4213 0.1855 1.1751 0.029 Uiso 1 1 calc R . . .
H9B H 0.5133 0.2347 1.2068 0.029 Uiso 1 1 calc R . . .
C10 C 0.4552(2) 0.18487(19) 1.3359(3) 0.0264(7) Uani 1 1 d . . . .
H10A H 0.4195 0.2333 1.3508 0.032 Uiso 1 1 calc R . . .
H10B H 0.4165 0.1378 1.3488 0.032 Uiso 1 1 calc R . . .
C11 C 0.5419(2) 0.1821(2) 1.4094(2) 0.0274(7) Uani 1 1 d . . . .
H11A H 0.5247 0.1783 1.4830 0.033 Uiso 1 1 calc R . . .
H11B H 0.5773 0.2320 1.4022 0.033 Uiso 1 1 calc R . . .
C12 C 0.6018(2) 0.1109(2) 1.3843(2) 0.0292(7) Uani 1 1 d . . . .
H12A H 0.5695 0.0609 1.4007 0.035 Uiso 1 1 calc R . . .
H12B H 0.6600 0.1129 1.4290 0.035 Uiso 1 1 calc R . . .
C13 C 0.6236(2) 0.1103(2) 1.2687(2) 0.0253(7) Uani 1 1 d . . . .
H13A H 0.6625 0.1569 1.2543 0.030 Uiso 1 1 calc R . . .
H13B H 0.6586 0.0615 1.2538 0.030 Uiso 1 1 calc R . . .
C14 C 0.8235(2) 0.1178(2) 0.6904(2) 0.0238(6) Uani 1 1 d . . . .
H14A H 0.8136 0.1753 0.6765 0.029 Uiso 1 1 calc R . . .
H14B H 0.8370 0.0916 0.6237 0.029 Uiso 1 1 calc R . . .
C15 C 0.9024(2) 0.10670(17) 0.7698(2) 0.0191(6) Uani 1 1 d . . . .
C16 C 0.9965(2) 0.09720(18) 0.7538(2) 0.0223(6) Uani 1 1 d . . . .
H16 H 1.0239 0.0954 0.6883 0.027 Uiso 1 1 calc R . . .
C17 C 1.0409(2) 0.09108(18) 0.8530(2) 0.0226(6) Uani 1 1 d . . . .
H17 H 1.1050 0.0837 0.8692 0.027 Uiso 1 1 calc R . . .
C18 C 0.97248(19) 0.09800(17) 0.9248(2) 0.0194(6) Uani 1 1 d . . . .
C19 C 0.9912(2) 0.09801(17) 1.0341(2) 0.0207(6) Uani 1 1 d . . . .
H19 H 1.0525 0.0852 1.0585 0.025 Uiso 1 1 calc R . . .
C20 C 0.9608(2) 0.11215(18) 1.2191(2) 0.0207(6) Uani 1 1 d . . . .
H20 H 1.0065 0.0683 1.2330 0.025 Uiso 1 1 calc R . . .
C21 C 0.8780(2) 0.0948(2) 1.2799(3) 0.0359(8) Uani 1 1 d . . . .
H21A H 0.8516 0.0426 1.2579 0.043 Uiso 1 1 calc R . . .
H21B H 0.8306 0.1361 1.2643 0.043 Uiso 1 1 calc R . . .
C22 C 0.9045(3) 0.0935(3) 1.3981(3) 0.0449(10) Uani 1 1 d . . . .
H22A H 0.8485 0.0857 1.4366 0.054 Uiso 1 1 calc R . . .
H22B H 0.9462 0.0479 1.4145 0.054 Uiso 1 1 calc R . . .
C23 C 0.9519(3) 0.1702(2) 1.4353(3) 0.0372(8) Uani 1 1 d . . . .
H23A H 0.9079 0.2151 1.4276 0.045 Uiso 1 1 calc R . . .
H23B H 0.9724 0.1654 1.5106 0.045 Uiso 1 1 calc R . . .
C24 C 1.0340(3) 0.1871(2) 1.3721(3) 0.0366(8) Uani 1 1 d . . . .
H24A H 1.0808 0.1449 1.3856 0.044 Uiso 1 1 calc R . . .
H24B H 1.0619 0.2387 1.3946 0.044 Uiso 1 1 calc R . . .
C25 C 1.0056(3) 0.1903(2) 1.2540(3) 0.0329(8) Uani 1 1 d . . . .
H25A H 0.9619 0.2348 1.2395 0.040 Uiso 1 1 calc R . . .
H25B H 1.0604 0.2000 1.2140 0.040 Uiso 1 1 calc R . . .
C40 C 0.2248(5) 0.2983(4) 1.2100(5) 0.0448(15) Uani 0.767(8) 1 d . P A 1
H40 H 0.2118 0.2872 1.2805 0.054 Uiso 0.767(8) 1 calc R P A 1
C41 C 0.2311(6) 0.3745(4) 1.1801(6) 0.0462(16) Uani 0.767(8) 1 d . P A 1
H41 H 0.2225 0.4168 1.2279 0.055 Uiso 0.767(8) 1 calc R P A 1
C42 C 0.2501(6) 0.3894(4) 1.0804(6) 0.0400(15) Uani 0.767(8) 1 d . P A 1
H42 H 0.2545 0.4432 1.0582 0.048 Uiso 0.767(8) 1 calc R P A 1
C43 C 0.2630(4) 0.3312(4) 1.0110(4) 0.0350(12) Uani 0.767(8) 1 d . P A 1
H43 H 0.2768 0.3449 0.9415 0.042 Uiso 0.767(8) 1 calc R P A 1
C44 C 0.2568(4) 0.2511(4) 1.0383(5) 0.0375(13) Uani 0.767(8) 1 d . P A 1
H44 H 0.2660 0.2105 0.9882 0.045 Uiso 0.767(8) 1 calc R P A 1
C45 C 0.2372(3) 0.2318(3) 1.1390(6) 0.0403(13) Uani 0.767(8) 1 d . P A 1
H45 H 0.2319 0.1780 1.1611 0.048 Uiso 0.767(8) 1 calc R P A 1
C40B C 0.2315(18) 0.2706(15) 1.1980(15) 0.045(3) Uani 0.233(8) 1 d . P A 2
H40B H 0.2368 0.2353 1.2563 0.054 Uiso 0.233(8) 1 calc R P A 2
C41B C 0.229(2) 0.3504(15) 1.1990(17) 0.047(3) Uani 0.233(8) 1 d . P A 2
H41B H 0.2188 0.3772 1.2628 0.056 Uiso 0.233(8) 1 calc R P A 2
C42B C 0.240(2) 0.3934(13) 1.1122(18) 0.039(3) Uani 0.233(8) 1 d . P A 2
H42B H 0.2143 0.4453 1.1092 0.047 Uiso 0.233(8) 1 calc R P A 2
C43B C 0.2853(12) 0.3698(12) 1.0291(14) 0.033(3) Uani 0.233(8) 1 d . P A 2
H43B H 0.3160 0.4045 0.9842 0.040 Uiso 0.233(8) 1 calc R P A 2
C44B C 0.2805(14) 0.2872(12) 1.0178(14) 0.040(3) Uani 0.233(8) 1 d . P A 2
H44B H 0.3129 0.2586 0.9676 0.047 Uiso 0.233(8) 1 calc R P A 2
C45B C 0.2242(12) 0.2507(11) 1.0866(17) 0.040(3) Uani 0.233(8) 1 d . P A 2
H45B H 0.1803 0.2123 1.0609 0.048 Uiso 0.233(8) 1 calc R P A 2

loop_
_atom_site_aniso_label
_atom_site_aniso_U_11
_atom_site_aniso_U_22
_atom_site_aniso_U_33
_atom_site_aniso_U_23
_atom_site_aniso_U_13
_atom_site_aniso_U_12
Fe1 0.0165(2) 0.0171(2) 0.01323(19) 0.00088(15) 0.00021(14) 0.00015(16)
N1 0.0213(12) 0.0242(13) 0.0148(11) 0.0040(10) 0.0002(9) -0.0017(10)
C1 0.0355(18) 0.0257(16) 0.0219(15) -0.0058(12) 0.0021(13) -0.0018(14)
Cl2 0.0179(3) 0.0208(3) 0.0217(3) -0.0044(3) 0.0006(3) -0.0001(3)
N2 0.0184(11) 0.0150(11) 0.0210(12) 0.0001(9) 0.0016(9) -0.0003(9)
C2 0.0258(15) 0.0340(17) 0.0154(14) 0.0050(12) -0.0024(12) -0.0011(13)
Cl3 0.0209(3) 0.0240(4) 0.0285(4) 0.0104(3) 0.0002(3) -0.0005(3)
N3 0.0170(12) 0.0227(13) 0.0176(12) 0.0023(10) 0.0034(9) -0.0020(10)
C3 0.0226(14) 0.0163(14) 0.0181(13) 0.0034(11) -0.0038(11) -0.0019(11)
N4 0.0213(12) 0.0172(12) 0.0172(11) 0.0002(9) -0.0006(9) 0.0010(9)
C4 0.0224(14) 0.0199(14) 0.0206(14) 0.0012(11) -0.0051(11) -0.0024(12)
N5 0.0164(12) 0.0253(13) 0.0201(12) 0.0023(10) -0.0025(10) 0.0011(10)
C5 0.0190(14) 0.0195(14) 0.0247(15) 0.0004(12) -0.0028(11) 0.0001(11)
C6 0.0191(13) 0.0141(13) 0.0184(13) 0.0016(11) 0.0002(11) 0.0003(11)
C7 0.0177(13) 0.0164(13) 0.0225(14) 0.0003(11) 0.0019(11) 0.0018(11)
C8 0.0193(14) 0.0203(14) 0.0166(13) 0.0007(11) 0.0039(11) -0.0018(11)
C9 0.0234(15) 0.0241(15) 0.0260(16) -0.0011(12) 0.0010(12) 0.0038(12)
C10 0.0240(15) 0.0253(16) 0.0307(17) -0.0065(13) 0.0080(13) 0.0012(13)
C11 0.0331(17) 0.0283(17) 0.0209(15) -0.0045(13) 0.0013(13) -0.0045(14)
C12 0.0321(17) 0.0383(19) 0.0170(14) 0.0014(13) 0.0002(13) 0.0037(14)
C13 0.0213(15) 0.0352(18) 0.0193(14) 0.0000(13) 0.0001(12) 0.0039(13)
C14 0.0235(15) 0.0322(17) 0.0163(14) 0.0044(12) 0.0053(11) 0.0002(12)
C15 0.0233(14) 0.0182(14) 0.0163(13) 0.0031(11) 0.0045(11) 0.0004(11)
C16 0.0246(14) 0.0221(15) 0.0212(14) 0.0025(12) 0.0074(11) 0.0033(12)
C17 0.0197(14) 0.0218(14) 0.0265(15) 0.0032(12) 0.0026(12) 0.0016(12)
C18 0.0178(13) 0.0163(13) 0.0240(14) 0.0025(11) 0.0008(11) 0.0016(11)
C19 0.0174(13) 0.0197(14) 0.0248(15) 0.0040(12) -0.0003(11) -0.0003(11)
C20 0.0212(14) 0.0220(15) 0.0186(14) 0.0016(11) -0.0022(11) 0.0015(11)
C21 0.0302(17) 0.055(2) 0.0230(16) -0.0015(16) 0.0042(13) -0.0154(17)
C22 0.053(2) 0.061(3) 0.0217(17) 0.0011(17) 0.0073(16) -0.018(2)
C23 0.049(2) 0.041(2) 0.0221(16) -0.0035(15) 0.0032(15) 0.0057(17)
C24 0.041(2) 0.0349(19) 0.0330(19) -0.0075(15) -0.0071(16) -0.0053(16)
C25 0.0395(19) 0.0290(17) 0.0301(17) -0.0008(14) 0.0008(14) -0.0104(15)
C40 0.032(2) 0.047(4) 0.055(3) -0.017(3) -0.001(2) 0.010(3)
C41 0.029(2) 0.054(3) 0.056(4) -0.001(3) 0.004(3) 0.001(3)
C42 0.029(3) 0.037(3) 0.053(4) 0.004(3) 0.004(3) 0.000(2)
C43 0.031(2) 0.040(3) 0.034(2) 0.006(2) 0.0067(19) 0.005(2)
C44 0.030(3) 0.039(3) 0.043(3) 0.000(2) 0.002(2) 0.004(2)
C45 0.030(2) 0.043(3) 0.047(3) 0.007(3) 0.002(2) 0.003(2)
C40B 0.034(5) 0.050(6) 0.052(5) 0.003(5) -0.002(5) 0.000(5)
C41B 0.034(5) 0.056(6) 0.051(5) 0.001(5) 0.000(5) 0.002(6)
C42B 0.031(5) 0.043(5) 0.043(6) 0.002(5) 0.005(5) 0.000(5)
C43B 0.029(5) 0.036(5) 0.035(5) 0.004(5) 0.009(4) 0.001(5)
C44B 0.037(5) 0.045(6) 0.037(5) 0.001(5) 0.005(4) -0.001(5)
C45B 0.033(5) 0.046(5) 0.041(5) 0.006(5) 0.000(5) -0.005(5)

loop_
_atom_type_symbol
_atom_type_description
_atom_type_scat_dispersion_real
_atom_type_scat_dispersion_imag
_atom_type_scat_source
C C 0.0033 0.0016 'International Tables Vol C Tables 4.2.6.8 and 6.1.1.4'
H H 0.0000 0.0000 'International Tables Vol C Tables 4.2.6.8 and 6.1.1.4'
N N 0.0061 0.0033 'International Tables Vol C Tables 4.2.6.8 and 6.1.1.4'
Cl Cl 0.1484 0.1585 'International Tables Vol C Tables 4.2.6.8 and 6.1.1.4'
Fe Fe 0.3463 0.8444 'International Tables Vol C Tables 4.2.6.8 and 6.1.1.4'

loop_
_geom_angle_atom_site_label_1
_geom_angle_atom_site_label_2
_geom_angle_atom_site_label_3
_geom_angle
N1 Fe1 Cl2 135.73(7)
N1 Fe1 Cl3 114.29(7)
N2 Fe1 N1 77.04(9)
N2 Fe1 Cl2 95.03(7)
N2 Fe1 Cl3 101.17(7)
N2 Fe1 N4 150.84(9)
Cl3 Fe1 Cl2 109.97(3)
N4 Fe1 N1 77.08(9)
N4 Fe1 Cl2 94.15(7)
N4 Fe1 Cl3 101.56(7)
C1 N1 Fe1 103.34(17)
C2 N1 Fe1 110.92(18)
C2 N1 C1 109.2(2)
C14 N1 Fe1 110.60(17)
C14 N1 C1 109.6(2)
C14 N1 C2 112.8(2)
N1 C1 H1A 109.5
N1 C1 H1B 109.5
N1 C1 H1C 109.5
H1A C1 H1B 109.5
H1A C1 H1C 109.5
H1B C1 H1C 109.5
C3 N2 Fe1 114.98(19)
C3 N2 C6 104.5(2)
C6 N2 Fe1 138.89(19)
N1 C2 H2A 109.9
N1 C2 H2B 109.9
N1 C2 C3 108.8(2)
H2A C2 H2B 108.3
C3 C2 H2A 109.9
C3 C2 H2B 109.9
C7 N3 H3 122(3)
C7 N3 C8 122.8(2)
C8 N3 H3 115(3)
N2 C3 C2 119.3(2)
N2 C3 C4 112.2(3)
C4 C3 C2 128.5(3)
C15 N4 Fe1 114.79(19)
C15 N4 C18 104.0(2)
C18 N4 Fe1 138.99(19)
C3 C4 H4 127.0
C5 C4 C3 105.9(3)
C5 C4 H4 127.0
C19 N5 H5 117(3)
C19 N5 C20 123.3(3)
C20 N5 H5 119(3)
C4 C5 H5A 126.5
C4 C5 C6 107.0(3)
C6 C5 H5A 126.5
N2 C6 C5 110.4(2)
C7 C6 N2 125.7(3)
C7 C6 C5 123.8(3)
N3 C7 C6 127.6(3)
N3 C7 H7 116.2
C6 C7 H7 116.2
N3 C8 H8 108.5
N3 C8 C9 111.1(2)
N3 C8 C13 109.5(2)
C9 C8 H8 108.5
C13 C8 H8 108.5
C13 C8 C9 110.8(2)
C8 C9 H9A 109.6
C8 C9 H9B 109.6
C8 C9 C10 110.4(2)
H9A C9 H9B 108.1
C10 C9 H9A 109.6
C10 C9 H9B 109.6
C9 C10 H10A 109.4
C9 C10 H10B 109.4
H10A C10 H10B 108.0
C11 C10 C9 111.2(3)
C11 C10 H10A 109.4
C11 C10 H10B 109.4
C10 C11 H11A 109.5
C10 C11 H11B 109.5
C10 C11 C12 110.9(3)
H11A C11 H11B 108.0
C12 C11 H11A 109.5
C12 C11 H11B 109.5
C11 C12 H12A 109.3
C11 C12 H12B 109.3
C11 C12 C13 111.4(3)
H12A C12 H12B 108.0
C13 C12 H12A 109.3
C13 C12 H12B 109.3
C8 C13 C12 111.0(3)
C8 C13 H13A 109.4
C8 C13 H13B 109.4
C12 C13 H13A 109.4
C12 C13 H13B 109.4
H13A C13 H13B 108.0
N1 C14 H14A 109.9
N1 C14 H14B 109.9
N1 C14 C15 109.1(2)
H14A C14 H14B 108.3
C15 C14 H14A 109.9
C15 C14 H14B 109.9
N4 C15 C14 118.7(3)
N4 C15 C16 112.4(3)
C16 C15 C14 129.0(3)
C15 C16 H16 127.0
C17 C16 C15 106.0(3)
C17 C16 H16 127.0
C16 C17 H17 126.8
C16 C17 C18 106.3(3)
C18 C17 H17 126.8
N4 C18 C17 111.3(3)
N4 C18 C19 125.3(3)
C19 C18 C17 123.3(3)
N5 C19 C18 127.4(3)
N5 C19 H19 116.3
C18 C19 H19 116.3
N5 C20 H20 108.3
N5 C20 C21 110.0(2)
N5 C20 C25 110.7(2)
C21 C20 H20 108.3
C21 C20 C25 111.1(3)
C25 C20 H20 108.3
C20 C21 H21A 109.5
C20 C21 H21B 109.5
C20 C21 C22 110.6(3)
H21A C21 H21B 108.1
C22 C21 H21A 109.5
C22 C21 H21B 109.5
C21 C22 H22A 109.2
C21 C22 H22B 109.2
H22A C22 H22B 107.9
C23 C22 C21 112.0(3)
C23 C22 H22A 109.2
C23 C22 H22B 109.2
C22 C23 H23A 109.5
C22 C23 H23B 109.5
H23A C23 H23B 108.1
C24 C23 C22 110.5(3)
C24 C23 H23A 109.5
C24 C23 H23B 109.5
C23 C24 H24A 109.4
C23 C24 H24B 109.4
C23 C24 C25 111.0(3)
H24A C24 H24B 108.0
C25 C24 H24A 109.4
C25 C24 H24B 109.4
C20 C25 C24 109.9(3)
C20 C25 H25A 109.7
C20 C25 H25B 109.7
C24 C25 H25A 109.7
C24 C25 H25B 109.7
H25A C25 H25B 108.2
C41 C40 H40 118.7
C41 C40 C45 122.7(6)
C45 C40 H40 118.7
C40 C41 H41 121.0
C40 C41 C42 118.1(6)
C42 C41 H41 121.0
C41 C42 H42 118.8
C43 C42 C41 122.5(6)
C43 C42 H42 118.8
C42 C43 H43 119.2
C42 C43 C44 121.6(5)
C44 C43 H43 119.2
C43 C44 H44 120.6
C45 C44 C43 118.9(5)
C45 C44 H44 120.6
C40 C45 H45 121.8
C44 C45 C40 116.3(6)
C44 C45 H45 121.8
C41B C40B H40B 128.1
C41B C40B C45B 103.8(15)
C45B C40B H40B 128.1
C40B C41B H41B 119.2
C40B C41B C42B 121.6(18)
C42B C41B H41B 119.2
C41B C42B H42B 117.0
C43B C42B C41B 126.0(19)
C43B C42B H42B 117.0
C42B C43B H43B 124.7
C42B C43B C44B 110.6(15)
C44B C43B H43B 124.7
C43B C44B H44B 123.2
C45B C44B C43B 113.7(14)
C45B C44B H44B 123.2
C40B C45B H45B 119.7
C44B C45B C40B 120.6(15)
C44B C45B H45B 119.7

loop_
_geom_bond_atom_site_label_1
_geom_bond_atom_site_label_2
_geom_bond_distance
Fe1 N1 2.231(2)
Fe1 Cl2 2.4204(8)
Fe1 N2 2.152(2)
Fe1 Cl3 2.3089(8)
Fe1 N4 2.155(2)
N1 C1 1.487(4)
N1 C2 1.476(4)
N1 C14 1.475(4)
C1 H1A 0.9800
C1 H1B 0.9800
C1 H1C 0.9800
N2 C3 1.352(4)
N2 C6 1.398(4)
C2 H2A 0.9900
C2 H2B 0.9900
C2 C3 1.498(4)
N3 H3 0.82(4)
N3 C7 1.304(4)
N3 C8 1.472(4)
C3 C4 1.413(4)
N4 C15 1.359(4)
N4 C18 1.391(4)
C4 H4 0.9500
C4 C5 1.377(4)
N5 H5 0.84(4)
N5 C19 1.303(4)
N5 C20 1.471(4)
C5 H5A 0.9500
C5 C6 1.404(4)
C6 C7 1.396(4)
C7 H7 0.9500
C8 H8 1.0000
C8 C9 1.521(4)
C8 C13 1.516(4)
C9 H9A 0.9900
C9 H9B 0.9900
C9 C10 1.526(4)
C10 H10A 0.9900
C10 H10B 0.9900
C10 C11 1.522(4)
C11 H11A 0.9900
C11 H11B 0.9900
C11 C12 1.527(5)
C12 H12A 0.9900
C12 H12B 0.9900
C12 C13 1.530(4)
C13 H13A 0.9900
C13 H13B 0.9900
C14 H14A 0.9900
C14 H14B 0.9900
C14 C15 1.493(4)
C15 C16 1.409(4)
C16 H16 0.9500
C16 C17 1.386(4)
C17 H17 0.9500
C17 C18 1.404(4)
C18 C19 1.403(4)
C19 H19 0.9500
C20 H20 1.0000
C20 C21 1.506(4)
C20 C25 1.518(4)
C21 H21A 0.9900
C21 H21B 0.9900
C21 C22 1.531(5)
C22 H22A 0.9900
C22 H22B 0.9900
C22 C23 1.521(5)
C23 H23A 0.9900
C23 H23B 0.9900
C23 C24 1.514(5)
C24 H24A 0.9900
C24 H24B 0.9900
C24 C25 1.537(5)
C25 H25A 0.9900
C25 H25B 0.9900
C40 H40 0.9500
C40 C41 1.339(8)
C40 C45 1.456(7)
C41 H41 0.9500
C41 C42 1.343(8)
C42 H42 0.9500
C42 C43 1.339(8)
C43 H43 0.9500
C43 C44 1.392(8)
C44 H44 0.9500
C44 C45 1.374(8)
C45 H45 0.9500
C40B H40B 0.9500
C40B C41B 1.339(12)
C40B C45B 1.458(11)
C41B H41B 0.9500
C41B C42B 1.342(12)
C42B H42B 0.9500
C42B C43B 1.342(12)
C43B H43B 0.9500
C43B C44B 1.395(12)
C44B H44B 0.9500
C44B C45B 1.385(12)
C45B H45B 0.9500

loop_
_geom_hbond_atom_site_label_D
_geom_hbond_atom_site_label_H
_geom_hbond_atom_site_label_A
_geom_hbond_distance_DH
_geom_hbond_distance_HA
_geom_hbond_distance_DA
_geom_hbond_angle_DHA
N3 H3 Cl2 0.82(4) 2.43(4) 3.235(3) 166(3)
N5 H5 Cl2 0.84(4) 2.39(4) 3.224(3) 170(3)

loop_
_geom_torsion_atom_site_label_1
_geom_torsion_atom_site_label_2
_geom_torsion_atom_site_label_3
_geom_torsion_atom_site_label_4
_geom_torsion
Fe1 N1 C2 C3 -31.5(3)
Fe1 N1 C14 C15 32.6(3)
Fe1 N2 C3 C2 -13.4(3)
Fe1 N2 C3 C4 168.96(19)
Fe1 N2 C6 C5 -163.8(2)
Fe1 N2 C6 C7 19.7(5)
Fe1 N4 C15 C14 15.2(3)
Fe1 N4 C15 C16 -166.43(19)
Fe1 N4 C18 C17 160.6(2)
Fe1 N4 C18 C19 -21.4(5)
N1 C2 C3 N2 30.6(4)
N1 C2 C3 C4 -152.2(3)
N1 C14 C15 N4 -32.6(4)
N1 C14 C15 C16 149.3(3)
C1 N1 C2 C3 81.8(3)
C1 N1 C14 C15 -80.7(3)
N2 C3 C4 C5 -1.0(3)
N2 C6 C7 N3 7.0(5)
C2 N1 C14 C15 157.5(2)
C2 C3 C4 C5 -178.4(3)
N3 C8 C9 C10 -179.7(2)
N3 C8 C13 C12 179.6(3)
C3 N2 C6 C5 -0.1(3)
C3 N2 C6 C7 -176.5(3)
C3 C4 C5 C6 0.9(3)
N4 C15 C16 C17 0.4(3)
N4 C18 C19 N5 -6.6(5)
C4 C5 C6 N2 -0.5(3)
C4 C5 C6 C7 176.0(3)
N5 C20 C21 C22 -179.8(3)
N5 C20 C25 C24 -179.2(3)
C5 C6 C7 N3 -169.0(3)
C6 N2 C3 C2 178.3(3)
C6 N2 C3 C4 0.7(3)
C7 N3 C8 C9 -73.3(3)
C7 N3 C8 C13 163.9(3)
C8 N3 C7 C6 179.0(3)
C8 C9 C10 C11 57.3(3)
C9 C8 C13 C12 56.7(3)
C9 C10 C11 C12 -55.6(4)
C10 C11 C12 C13 54.3(4)
C11 C12 C13 C8 -55.0(4)
C13 C8 C9 C10 -57.8(3)
C14 N1 C2 C3 -156.1(2)
C14 C15 C16 C17 178.6(3)
C15 N4 C18 C17 -0.5(3)
C15 N4 C18 C19 177.5(3)
C15 C16 C17 C18 -0.7(3)
C16 C17 C18 N4 0.7(3)
C16 C17 C18 C19 -177.3(3)
C17 C18 C19 N5 171.1(3)
C18 N4 C15 C14 -178.4(3)
C18 N4 C15 C16 0.0(3)
C19 N5 C20 C21 -154.0(3)
C19 N5 C20 C25 82.8(4)
C20 N5 C19 C18 -179.9(3)
C20 C21 C22 C23 55.1(5)
C21 C20 C25 C24 58.2(4)
C21 C22 C23 C24 -54.7(4)
C22 C23 C24 C25 56.0(4)
C23 C24 C25 C20 -57.9(4)
C25 C20 C21 C22 -56.8(4)
C40 C41 C42 C43 -0.3(12)
C41 C40 C45 C44 0.6(10)
C41 C42 C43 C44 0.5(11)
C42 C43 C44 C45 -0.2(9)
C43 C44 C45 C40 -0.4(8)
C45 C40 C41 C42 -0.3(11)
C40B C41B C42B C43B -25(5)
C41B C40B C45B C44B 50(3)
C41B C42B C43B C44B 29(4)
C42B C43B C44B C45B 6(3)
C43B C44B C45B C40B -47(3)
C45B C40B C41B C42B -14(4)
